data_4348515
loop_
_publ_author_name
'Pariyar, Anand'
'Yaghoobnejad Asl, Hooman'
'Choudhury, Amitava'

_publ_section_title
;
 Tetragonal versus Hexagonal: Structure-Dependent Catalytic Activity of
 Co/Zn Bimetallic Metal-Organic Frameworks.
;
_journal_issue 18
_journal_name_full 'Inorganic chemistry'
_journal_page_first 9250
_journal_page_last 9257
_journal_paper_doi 10.1021/acs.inorgchem.6b01288
_journal_volume 55
_journal_year 2016
_chemical_formula_sum 'C23 H27 Co0.5 N2 O16.5 Zn2.5'
_chemical_formula_weight 788.35
_space_group_crystal_system tetragonal
_space_group_IT_number 108
_space_group_name_Hall 'I 4 -2c'
_space_group_name_H-M_alt 'I 4 c m'
_atom_sites_solution_hydrogens geom
_audit_creation_method SHELXL-2014/7
_cell_angle_alpha 90
_cell_angle_beta 90
_cell_angle_gamma 90
_cell_formula_units_Z 8
_cell_length_a 20.328(9)
_cell_length_b 20.328(9)
_cell_length_c 17.910(8)
_cell_measurement_reflns_used 996
_cell_measurement_temperature 298(2)
_cell_measurement_theta_max 21.75
_cell_measurement_theta_min 2.51
_cell_volume 7401(6)
_computing_cell_refinement 'Bruker SAINT V7.60A (Bruker, 2008)'
_computing_data_collection 'Bruker SMART V5.631 (Bruker, 2002)'
_computing_data_reduction 'Bruker SAINT V7.60A (Bruker, 2008)'
_computing_molecular_graphics 'SHELXTL (Sheldrick, 2008)'
_computing_publication_material 'SHELXTL (Sheldrick, 2008)'
_computing_structure_refinement 'SHELXL-2014/7 (Sheldrick, 2014)'
_computing_structure_solution 'SHELXS-97 (Sheldrick, 2008)'
_diffrn_ambient_temperature 298(2)
_diffrn_measured_fraction_theta_full 0.999
_diffrn_measured_fraction_theta_max 0.992
_diffrn_measurement_device_type 'Bruker Smart-Apex CCD area detector'
_diffrn_measurement_method '\w scans'
_diffrn_radiation_monochromator graphite
_diffrn_radiation_type MoK\a
_diffrn_radiation_wavelength 0.71073
_diffrn_reflns_av_R_equivalents 0.1119
_diffrn_reflns_av_unetI/netI 0.0604
_diffrn_reflns_Laue_measured_fraction_full 0.999
_diffrn_reflns_Laue_measured_fraction_max 0.992
_diffrn_reflns_limit_h_max 26
_diffrn_reflns_limit_h_min -26
_diffrn_reflns_limit_k_max 26
_diffrn_reflns_limit_k_min -26
_diffrn_reflns_limit_l_max 23
_diffrn_reflns_limit_l_min -23
_diffrn_reflns_number 47055
_diffrn_reflns_point_group_measured_fraction_full 0.993
_diffrn_reflns_point_group_measured_fraction_max 0.985
_diffrn_reflns_theta_full 25.242
_diffrn_reflns_theta_max 28.280
_diffrn_reflns_theta_min 1.417
_diffrn_source 'fine-focus sealed tube'
_exptl_absorpt_coefficient_mu 1.893
_exptl_absorpt_correction_T_max 0.8633
_exptl_absorpt_correction_T_min 0.6490
_exptl_absorpt_correction_type multi-scan
_exptl_absorpt_process_details '(SADABS; Bruker, 2008)'
_exptl_crystal_colour pink
_exptl_crystal_density_diffrn 1.415
_exptl_crystal_description block
_exptl_crystal_F_000 3196
_exptl_crystal_size_max 0.250
_exptl_crystal_size_mid 0.110
_exptl_crystal_size_min 0.080
_refine_diff_density_max 1.477
_refine_diff_density_min -0.766
_refine_diff_density_rms 0.185
_refine_ls_abs_structure_details
;
 Flack x determined using 1438 quotients [(I+)-(I-)]/[(I+)+(I-)]
 (Parsons, Flack and Wagner, Acta Cryst. B69 (2013) 249-259).
;
_refine_ls_abs_structure_Flack 0.037(13)
_refine_ls_extinction_method none
_refine_ls_goodness_of_fit_ref 1.085
_refine_ls_hydrogen_treatment constr
_refine_ls_matrix_type full
_refine_ls_number_parameters 227
_refine_ls_number_reflns 4706
_refine_ls_number_restraints 208
_refine_ls_restrained_S_all 1.067
_refine_ls_R_factor_all 0.0882
_refine_ls_R_factor_gt 0.0639
_refine_ls_shift/su_max 0.119
_refine_ls_shift/su_mean 0.006
_refine_ls_structure_factor_coef Fsqd
_refine_ls_weighting_details 'w=1/[\s^2^(Fo^2^)+(0.1069P)^2^+4.0109P] where P=(Fo^2^+2Fc^2^)/3'
_refine_ls_weighting_scheme calc
_refine_ls_wR_factor_gt 0.1586
_refine_ls_wR_factor_ref 0.1778
_reflns_Friedel_coverage 0.921
_reflns_Friedel_fraction_full 0.985
_reflns_Friedel_fraction_max 0.977
_reflns_number_gt 3678
_reflns_number_total 4706
_reflns_threshold_expression 'I > 2\s(I)'
_cod_data_source_file ic6b01288_si_002.cif
_cod_data_source_block MST-1(Co-Zn)
_cod_original_cell_volume 7401(7)
_cod_original_formula_sum 'C23 H27 Co0.50 N2 O16.50 Zn2.50'
_cod_database_code 4348515
_shelx_shelxl_version_number 2014/7
_shelx_space_group_comment
;
The symmetry employed for this shelxl refinement is uniquely defined
by the following loop, which should always be used as a source of
symmetry information in preference to the above space-group names.
They are only intended as comments.
;
_shelx_estimated_absorpt_t_min 0.649
_shelx_estimated_absorpt_t_max 0.863

loop_
_space_group_symop_operation_xyz
'x, y, z'
'-x, -y, z'
'-y, x, z'
'y, -x, z'
'x, -y, z+1/2'
'-x, y, z+1/2'
'-y, -x, z+1/2'
'y, x, z+1/2'
'x+1/2, y+1/2, z+1/2'
'-x+1/2, -y+1/2, z+1/2'
'-y+1/2, x+1/2, z+1/2'
'y+1/2, -x+1/2, z+1/2'
'x+1/2, -y+1/2, z+1'
'-x+1/2, y+1/2, z+1'
'-y+1/2, -x+1/2, z+1'
'y+1/2, x+1/2, z+1'

loop_
_atom_site_label
_atom_site_type_symbol
_atom_site_fract_x
_atom_site_fract_y
_atom_site_fract_z
_atom_site_U_iso_or_equiv
_atom_site_adp_type
_atom_site_occupancy
_atom_site_site_symmetry_order
_atom_site_calc_flag
_atom_site_refinement_flags_posn
_atom_site_refinement_flags_adp
_atom_site_refinement_flags_occupancy
Co1 Co 0.34706(5) 0.15294(5) 0.61906(8) 0.0210(3) Uani 0.5 2 d S TU P
Zn1 Zn 0.34706(5) 0.15294(5) 0.61906(8) 0.0210(3) Uani 0.5 2 d S TU P
Zn2 Zn 0.25841(5) 0.11757(5) 0.76401(7) 0.0283(3) Uani 1 1 d . U .
O7 O 0.3437(3) 0.1563(3) 0.7370(5) 0.0269(19) Uani 1 2 d S TU P
C1 C 0.1427(5) 0.2128(5) 0.6017(4) 0.0298(19) Uani 1 1 d . U .
C2 C 0.0900(5) 0.2337(5) 0.6440(5) 0.031(2) Uani 1 1 d . U .
H2A H 0.0882 0.2240 0.6947 0.037 Uiso 1 1 calc R U .
C3 C 0.0391(4) 0.2696(4) 0.6102(5) 0.0288(18) Uani 1 1 d . U .
C4 C 0.0411(4) 0.2817(5) 0.5333(4) 0.0251(17) Uani 1 1 d . U .
H4A H 0.0077 0.3060 0.5108 0.030 Uiso 1 1 calc R U .
C5 C 0.0928(5) 0.2575(5) 0.4904(5) 0.0289(19) Uani 1 1 d . U .
C6 C 0.1431(4) 0.2242(5) 0.5239(5) 0.0300(19) Uani 1 1 d . U .
H6A H 0.1781 0.2089 0.4953 0.036 Uiso 1 1 calc R U .
C7 C 0.1989(5) 0.1780(5) 0.6392(5) 0.033(2) Uani 1 1 d . U .
O1 O 0.1941(4) 0.1721(4) 0.7101(3) 0.0401(18) Uani 1 1 d . U .
O2 O 0.2456(3) 0.1570(4) 0.5997(3) 0.0378(17) Uani 1 1 d . U .
C8 C -0.0192(5) 0.2909(5) 0.6533(4) 0.0288(19) Uani 1 1 d . U .
O3 O -0.0331(3) 0.2572(4) 0.7119(3) 0.0391(17) Uani 1 1 d . U .
O4 O -0.0516(3) 0.3397(3) 0.6296(4) 0.0284(14) Uani 1 1 d . U .
C9 C 0.0912(5) 0.2679(5) 0.4077(5) 0.0298(19) Uani 1 1 d . U .
O5 O 0.1304(4) 0.2330(4) 0.3686(4) 0.0381(17) Uani 1 1 d . U .
O6 O 0.0523(4) 0.3078(4) 0.3804(4) 0.0456(19) Uani 1 1 d . U .
O8 O 0.3642(4) 0.1358(4) 0.5058(5) 0.033(2) Uani 1 2 d S TU P
C10 C 0.3362(7) 0.1638(7) 0.4558(9) 0.073(6) Uani 1 2 d S TU P
H10A H 0.3050 0.1950 0.4693 0.109 Uiso 1 2 calc R U P
N1 N 0.3455(7) 0.1545(7) 0.3849(9) 0.083(6) Uani 1 2 d S TU P
C11 C 0.3093(12) 0.1907(12) 0.3295(15) 0.18(2) Uani 1 2 d S TU P
H11A H 0.3230 0.1770 0.2806 0.265 Uiso 1 2 calc R U P
H11B H 0.2631 0.1824 0.3354 0.265 Uiso 0.5 1 calc R U P
H11C H 0.3176 0.2369 0.3354 0.265 Uiso 0.5 1 calc R U P
C12 C 0.3919(7) 0.1081(7) 0.3575(10) 0.067(5) Uani 1 2 d S TU P
H12A H 0.3915 0.1085 0.3039 0.100 Uiso 1 2 calc R U P
H12B H 0.4351 0.1195 0.3750 0.100 Uiso 0.5 1 calc R U P
H12C H 0.3805 0.0649 0.3750 0.100 Uiso 0.5 1 calc R U P
O9 O 0.4798(9) 0.0202(9) 0.5713(14) 0.045(7) Uani 0.39(2) 2 d S TU P
O9A O 0.4581(8) -0.0419(8) 0.5380(14) 0.067(7) Uani 0.61(2) 2 d S TU P
O10W O 0.4288(4) 0.0712(4) 0.8161(7) 0.053(3) Uani 1 2 d S T P
O11W O 0.5000 0.0000 0.7155(16) 0.145(14) Uani 1 4 d S T P
C14 C -0.053(3) 0.149(3) 0.414(4) 0.18(3) Uiso 0.5 1 d D U P
H14A H -0.0639 0.1290 0.3673 0.269 Uiso 0.5 1 calc R U P
H14B H -0.0876 0.1798 0.4274 0.269 Uiso 0.5 1 calc R U P
H14C H -0.0124 0.1724 0.4100 0.269 Uiso 0.5 1 calc R U P
N3 N -0.048(4) 0.100(2) 0.470(4) 0.32(4) Uiso 0.5 1 d D U P
H3A H -0.0863 0.0787 0.4695 0.381 Uiso 0.5 1 calc R U P
H3B H -0.0181 0.0720 0.4537 0.381 Uiso 0.5 1 calc R U P
C15 C -0.033(4) 0.109(3) 0.548(4) 0.20(3) Uiso 0.5 1 d D U P
H15C H -0.0332 0.0669 0.5720 0.297 Uiso 0.5 1 calc R U P
H15D H 0.0090 0.1292 0.5526 0.297 Uiso 0.5 1 calc R U P
H15A H -0.0662 0.1366 0.5700 0.297 Uiso 0.5 1 calc R U P

loop_
_atom_site_aniso_label
_atom_site_aniso_U_11
_atom_site_aniso_U_22
_atom_site_aniso_U_33
_atom_site_aniso_U_23
_atom_site_aniso_U_13
_atom_site_aniso_U_12
Co1 0.0290(5) 0.0290(5) 0.0051(6) -0.0009(4) 0.0009(4) 0.0053(6)
Zn1 0.0290(5) 0.0290(5) 0.0051(6) -0.0009(4) 0.0009(4) 0.0053(6)
Zn2 0.0353(5) 0.0421(6) 0.0074(4) -0.0021(5) 0.0007(5) 0.0093(4)
O7 0.036(3) 0.036(3) 0.008(3) 0.001(2) -0.001(2) 0.007(4)
C1 0.039(5) 0.044(5) 0.006(4) 0.003(3) -0.003(3) 0.009(4)
C2 0.032(5) 0.050(6) 0.012(4) 0.005(4) 0.000(3) 0.013(4)
C3 0.033(4) 0.042(5) 0.012(4) 0.004(3) -0.002(3) 0.006(4)
C4 0.027(4) 0.040(5) 0.008(3) 0.003(3) -0.001(3) 0.003(4)
C5 0.034(5) 0.043(5) 0.009(4) 0.001(3) -0.001(3) 0.006(4)
C6 0.031(5) 0.046(5) 0.013(4) 0.001(4) 0.003(3) 0.008(4)
C7 0.035(4) 0.053(6) 0.010(4) -0.003(3) 0.000(3) 0.012(4)
O1 0.044(4) 0.070(5) 0.006(3) 0.004(3) 0.000(3) 0.019(4)
O2 0.031(3) 0.071(5) 0.011(3) 0.002(3) 0.000(2) 0.018(3)
C8 0.031(5) 0.045(5) 0.011(4) -0.001(3) 0.001(3) 0.007(4)
O3 0.046(4) 0.062(5) 0.009(3) 0.010(3) 0.005(3) 0.017(3)
O4 0.030(3) 0.040(4) 0.015(3) 0.000(3) 0.004(2) 0.004(3)
C9 0.035(5) 0.043(5) 0.012(4) 0.007(4) 0.000(3) 0.001(4)
O5 0.054(5) 0.052(4) 0.009(3) 0.009(3) 0.008(3) 0.013(3)
O6 0.048(5) 0.071(6) 0.018(3) 0.014(3) 0.001(3) 0.018(4)
O8 0.046(3) 0.046(3) 0.007(4) -0.004(3) 0.004(3) -0.001(4)
C10 0.103(10) 0.103(10) 0.011(5) -0.002(4) 0.002(4) 0.045(12)
N1 0.115(10) 0.115(10) 0.018(6) -0.006(4) 0.006(4) 0.041(11)
C11 0.25(3) 0.25(3) 0.038(12) 0.013(9) -0.013(9) 0.14(3)
C12 0.090(9) 0.090(9) 0.019(8) -0.010(5) 0.010(5) 0.018(10)
O9 0.055(9) 0.055(9) 0.024(13) -0.011(7) 0.011(7) 0.018(11)
O9A 0.059(8) 0.059(8) 0.083(17) -0.023(9) -0.023(9) 0.011(10)
O10W 0.059(5) 0.059(5) 0.040(6) -0.002(4) 0.002(4) 0.014(6)
O11W 0.18(2) 0.18(2) 0.069(16) 0.000 0.000 0.11(3)

loop_
_atom_type_symbol
_atom_type_description
_atom_type_scat_dispersion_real
_atom_type_scat_dispersion_imag
_atom_type_scat_source
C C 0.0033 0.0016 'International Tables Vol C Tables 4.2.6.8 and 6.1.1.4'
H H 0.0000 0.0000 'International Tables Vol C Tables 4.2.6.8 and 6.1.1.4'
N N 0.0061 0.0033 'International Tables Vol C Tables 4.2.6.8 and 6.1.1.4'
O O 0.0106 0.0060 'International Tables Vol C Tables 4.2.6.8 and 6.1.1.4'
Co Co 0.3494 0.9721 'International Tables Vol C Tables 4.2.6.8 and 6.1.1.4'
Zn Zn 0.2839 1.4301 'International Tables Vol C Tables 4.2.6.8 and 6.1.1.4'

loop_
_geom_angle_atom_site_label_1
_geom_angle_atom_site_label_2
_geom_angle_atom_site_label_3
_geom_angle
_geom_angle_site_symmetry_1
_geom_angle_site_symmetry_3
O4 Co1 O4 97.7(4) 13_554 4
O4 Co1 O8 86.2(3) 13_554 .
O4 Co1 O8 86.2(3) 4 .
O4 Co1 O2 172.3(3) 13_554 .
O4 Co1 O2 89.1(3) 4 .
O8 Co1 O2 90.6(3) . .
O4 Co1 O2 89.1(3) 13_554 15_554
O4 Co1 O2 172.3(3) 4 15_554
O8 Co1 O2 90.6(3) . 15_554
O2 Co1 O2 83.9(5) . 15_554
O4 Co1 O7 86.5(2) 13_554 .
O4 Co1 O7 86.5(2) 4 .
O8 Co1 O7 168.9(4) . .
O2 Co1 O7 97.6(3) . .
O2 Co1 O7 97.6(3) 15_554 .
O3 Zn2 O5 124.7(3) 4 8
O3 Zn2 O7 104.2(3) 4 .
O5 Zn2 O7 114.5(3) 8 .
O3 Zn2 O1 104.6(3) 4 .
O5 Zn2 O1 102.6(3) 8 .
O7 Zn2 O1 103.9(3) . .
Zn2 O7 Zn2 130.2(5) 15_554 .
Zn2 O7 Co1 105.1(3) 15_554 .
Zn2 O7 Co1 105.1(3) . .
C2 C1 C6 119.8(8) . .
C2 C1 C7 119.3(7) . .
C6 C1 C7 121.0(8) . .
C1 C2 C3 119.7(8) . .
C1 C2 H2A 120.2 . .
C3 C2 H2A 120.2 . .
C2 C3 C4 119.7(8) . .
C2 C3 C8 121.1(7) . .
C4 C3 C8 119.0(8) . .
C5 C4 C3 120.1(8) . .
C5 C4 H4A 120.0 . .
C3 C4 H4A 120.0 . .
C6 C5 C4 119.9(8) . .
C6 C5 C9 121.6(8) . .
C4 C5 C9 118.6(8) . .
C5 C6 C1 120.7(8) . .
C5 C6 H6A 119.6 . .
C1 C6 H6A 119.6 . .
O2 C7 O1 125.6(9) . .
O2 C7 C1 118.8(7) . .
O1 C7 C1 115.6(8) . .
C7 O1 Zn2 119.4(6) . .
C7 O2 Co1 131.6(6) . .
O4 C8 O3 125.3(8) . .
O4 C8 C3 118.1(8) . .
O3 C8 C3 116.6(8) . .
C8 O3 Zn2 125.3(6) . 3
C8 O4 Zn1 127.2(6) . 3
C8 O4 Co1 127.2(6) . 3
Zn1 O4 Co1 0.0 3 3
O6 C9 O5 123.3(9) . .
O6 C9 C5 120.0(9) . .
O5 C9 C5 116.7(8) . .
C9 O5 Zn2 107.1(6) . 8_554
C10 O8 Co1 124.3(11) . .
O8 C10 N1 126(2) . .
O8 C10 H10A 116.9 . .
N1 C10 H10A 116.9 . .
C10 N1 C12 122.0(18) . .
C10 N1 C11 122(2) . .
C12 N1 C11 116.2(18) . .
N1 C11 H11A 109.5 . .
N1 C11 H11B 109.5 . .
H11A C11 H11B 109.5 . .
N1 C11 H11C 109.5 . .
H11A C11 H11C 109.5 . .
H11B C11 H11C 109.5 . .
N1 C12 H12A 109.5 . .
N1 C12 H12B 109.5 . .
H12A C12 H12B 109.5 . .
N1 C12 H12C 109.5 . .
H12A C12 H12C 109.5 . .
H12B C12 H12C 109.5 . .
O9 O9 O9A 66.7(10) 2_655 2_655
O9 O9 O9A 66.7(10) 2_655 .
O9A O9 O9A 111(2) 2_655 .
O9 O9A O9 47(2) 2_655 .
N3 C14 H14A 109.3 . .
N3 C14 H14B 109.7 . .
H14A C14 H14B 109.5 . .
N3 C14 H14C 109.4 . .
H14A C14 H14C 109.5 . .
H14B C14 H14C 109.5 . .
C15 N3 C14 128(4) . .
C15 N3 H3A 105.2 . .
C14 N3 H3A 105.3 . .
C15 N3 H3B 105.3 . .
C14 N3 H3B 105.5 . .
H3A N3 H3B 106.0 . .
N3 C15 H15C 109.5 . .
N3 C15 H15D 109.4 . .
H15C C15 H15D 109.5 . .
N3 C15 H15A 109.5 . .
H15C C15 H15A 109.5 . .
H15D C15 H15A 109.5 . .

loop_
_geom_bond_atom_site_label_1
_geom_bond_atom_site_label_2
_geom_bond_distance
_geom_bond_site_symmetry_2
Co1 O4 2.073(6) 13_554
Co1 O4 2.073(6) 4
Co1 O8 2.088(9) .
Co1 O2 2.092(7) .
Co1 O2 2.092(7) 15_554
Co1 O7 2.114(9) .
Zn2 O3 1.953(7) 4
Zn2 O5 1.960(7) 8
Zn2 O7 1.965(4) .
Zn2 O1 1.966(7) .
O7 Zn2 1.965(4) 15_554
C1 C2 1.380(13) .
C1 C6 1.411(12) .
C1 C7 1.502(12) .
C2 C3 1.403(12) .
C2 H2A 0.9300 .
C3 C4 1.400(11) .
C3 C8 1.480(12) .
C4 C5 1.394(12) .
C4 H4A 0.9300 .
C5 C6 1.365(13) .
C5 C9 1.497(12) .
C6 H6A 0.9300 .
C7 O2 1.260(11) .
C7 O1 1.279(9) .
C8 O4 1.265(11) .
C8 O3 1.285(11) .
O3 Zn2 1.953(7) 3
O4 Zn1 2.074(6) 3
O4 Co1 2.074(6) 3
C9 O6 1.234(12) .
C9 O5 1.277(12) .
O5 Zn2 1.960(7) 8_554
O8 C10 1.20(2) .
C10 N1 1.30(2) .
C10 H10A 0.9300 .
N1 C12 1.42(2) .
N1 C11 1.44(3) .
C11 H11A 0.9600 .
C11 H11B 0.9600 .
C11 H11C 0.9600 .
C12 H12A 0.9600 .
C12 H12B 0.9600 .
C12 H12C 0.9600 .
O9 O9 1.16(5) 2_655
O9 O9A 1.46(2) 2_655
O9 O9A 1.46(2) .
O9A O9 1.46(2) 2_655
C14 N3 1.42(3) .
C14 H14A 0.9600 .
C14 H14B 0.9600 .
C14 H14C 0.9600 .
N3 C15 1.42(3) .
N3 H3A 0.8900 .
N3 H3B 0.8900 .
C15 H15C 0.9600 .
C15 H15D 0.9600 .
C15 H15A 0.9600 .
